data_7227049
loop_
_publ_author_name
'Sutton, Ashley L.'
'Abrahams, Brendan F.'
'D'Alessandro, Deanna M.'
'Hudson, Timothy A.'
'Robson, Richard'
'Usov, Pavel M.'

_publ_section_title
;
 Structural and optical investigations of charge transfer complexes
 involving the radical anions of TCNQ and F4TCNQ
;
_journal_issue 46
_journal_name_full CrystEngComm
_journal_page_first 8906
_journal_paper_doi 10.1039/C6CE02015A
_journal_volume 18
_journal_year 2016
_chemical_formula_sum 'C26 H23 N6 O3'
_chemical_formula_weight 467.50
_space_group_crystal_system triclinic
_space_group_IT_number 2
_space_group_name_Hall '-P 1'
_space_group_name_H-M_alt 'P -1'
_symmetry_space_group_name_Hall '-P 1'
_symmetry_space_group_name_H-M 'P -1'
_atom_sites_solution_hydrogens geom
_audit_creation_method SHELXL-2014/7
_audit_update_record
;
2016-10-24 deposited with the CCDC.
2016-10-31 downloaded from the CCDC.
;
_cell_angle_alpha 117.204(4)
_cell_angle_beta 90.126(4)
_cell_angle_gamma 104.916(5)
_cell_formula_units_Z 2
_cell_length_a 7.8219(4)
_cell_length_b 12.4540(5)
_cell_length_c 13.5137(6)
_cell_measurement_reflns_used 3568
_cell_measurement_temperature 130(2)
_cell_measurement_theta_max 74.3539
_cell_measurement_theta_min 3.7109
_cell_volume 1120.30(10)
_computing_cell_refinement
;
CrysAlisPro, Agilent Technologies,
Version 1.171.36.20 (release 27-06-2012 CrysAlis171 .NET)
(compiled Jul 11 2012,15:38:31)
;
_computing_data_collection
;
CrysAlisPro, Agilent Technologies,
Version 1.171.36.20 (release 27-06-2012 CrysAlis171 .NET)
(compiled Jul 11 2012,15:38:31)
;
_computing_data_reduction
;
CrysAlisPro, Agilent Technologies,
Version 1.171.36.20 (release 27-06-2012 CrysAlis171 .NET)
(compiled Jul 11 2012,15:38:31)
;
_computing_structure_refinement 'SHELXL-2014/7 (Sheldrick, 2014)'
_computing_structure_solution 'SHELXS-97 (Sheldrick, 1997)'
_diffrn_ambient_temperature 130.00(10)
_diffrn_detector_area_resol_mean 10.2273
_diffrn_measured_fraction_theta_full 0.999
_diffrn_measured_fraction_theta_max 0.962
_diffrn_measurement_device_type 'SuperNova, Dual, Cu at zero, Atlas'
_diffrn_measurement_method '\w scans'
_diffrn_radiation_monochromator mirror
_diffrn_radiation_source 'SuperNova (Cu) X-ray Source'
_diffrn_radiation_type 'Cu K\a'
_diffrn_radiation_wavelength 1.5418
_diffrn_reflns_av_R_equivalents 0.0207
_diffrn_reflns_av_unetI/netI 0.0250
_diffrn_reflns_Laue_measured_fraction_full 0.999
_diffrn_reflns_Laue_measured_fraction_max 0.962
_diffrn_reflns_limit_h_max 9
_diffrn_reflns_limit_h_min -9
_diffrn_reflns_limit_k_max 15
_diffrn_reflns_limit_k_min -13
_diffrn_reflns_limit_l_max 8
_diffrn_reflns_limit_l_min -16
_diffrn_reflns_number 7635
_diffrn_reflns_point_group_measured_fraction_full 0.999
_diffrn_reflns_point_group_measured_fraction_max 0.962
_diffrn_reflns_theta_full 67.684
_diffrn_reflns_theta_max 74.525
_diffrn_reflns_theta_min 3.714
_exptl_absorpt_coefficient_mu 0.766
_exptl_absorpt_correction_T_max 0.967
_exptl_absorpt_correction_T_min 0.791
_exptl_absorpt_correction_type gaussian
_exptl_absorpt_process_details
;
CrysAlisPro, Agilent Technologies,
Version 1.171.36.20 (release 27-06-2012 CrysAlis171 .NET)
(compiled Jul 11 2012,15:38:31)
Numerical absorption correction based on gaussian integration over
            a multifaceted crystal model
;
_exptl_crystal_colour 'Dark Purple'
_exptl_crystal_density_diffrn 1.386
_exptl_crystal_description Plate
_exptl_crystal_F_000 490
_exptl_crystal_size_max 0.5618
_exptl_crystal_size_mid 0.1701
_exptl_crystal_size_min 0.0430
_refine_diff_density_max 0.400
_refine_diff_density_min -0.512
_refine_diff_density_rms 0.051
_refine_ls_extinction_method none
_refine_ls_goodness_of_fit_ref 1.083
_refine_ls_hydrogen_treatment constr
_refine_ls_matrix_type full
_refine_ls_number_parameters 344
_refine_ls_number_reflns 4407
_refine_ls_number_restraints 33
_refine_ls_restrained_S_all 1.096
_refine_ls_R_factor_all 0.0643
_refine_ls_R_factor_gt 0.0547
_refine_ls_shift/su_max 0.000
_refine_ls_shift/su_mean 0.000
_refine_ls_structure_factor_coef Fsqd
_refine_ls_weighting_details 'w=1/[\s^2^(Fo^2^)+(0.0601P)^2^+0.7129P] where P=(Fo^2^+2Fc^2^)/3'
_refine_ls_weighting_scheme calc
_refine_ls_wR_factor_gt 0.1385
_refine_ls_wR_factor_ref 0.1457
_reflns_Friedel_coverage 0.000
_reflns_number_gt 3715
_reflns_number_total 4407
_reflns_threshold_expression 'I > 2\s(I)'
_cod_data_source_file c6ce02015a2.cif
_cod_data_source_block 3TCNQ
_cod_depositor_comments 'Adding full bibliography for 7227043--7227054.cif.'
_cod_original_cell_volume 1120.29(10)
_cod_database_code 7227049
_shelx_shelxl_version_number 2014/7
_shelx_space_group_comment
;
The symmetry employed for this shelxl refinement is uniquely defined
by the following loop, which should always be used as a source of
symmetry information in preference to the above space-group names.
They are only intended as comments.
;

loop_
_space_group_symop_operation_xyz
'x, y, z'
'-x, -y, -z'

loop_
_atom_site_label
_atom_site_type_symbol
_atom_site_fract_x
_atom_site_fract_y
_atom_site_fract_z
_atom_site_U_iso_or_equiv
_atom_site_adp_type
_atom_site_occupancy
_atom_site_site_symmetry_order
_atom_site_calc_flag
_atom_site_refinement_flags_posn
_atom_site_refinement_flags_adp
_atom_site_refinement_flags_occupancy
_atom_site_disorder_assembly
_atom_site_disorder_group
C21 C 1.0846(4) 0.7353(3) 0.8360(3) 0.0279(7) Uani 0.6 1 d . U P A 1
H21A H 1.1892 0.8016 0.8385 0.034 Uiso 0.6 1 calc R U P A 1
H21B H 1.0747 0.6559 0.7663 0.034 Uiso 0.6 1 calc R U P A 1
C23 C 1.0775(4) 0.8334(3) 1.0423(3) 0.0254(6) Uani 0.6 1 d . U P A 1
H23 H 1.1101 0.8309 1.1126 0.030 Uiso 0.6 1 calc R U P A 1
O3 O 1.1838(3) 0.9491(2) 1.0525(2) 0.0311(5) Uani 0.6 1 d . U P A 1
H3 H 1.2479 0.9352 1.0008 0.047 Uiso 0.6 1 calc R U P A 1
C21A C 1.1152(8) 0.7942(4) 0.8946(5) 0.0458(13) Uani 0.4 1 d D U P A 2
H21C H 1.1907 0.7698 0.8329 0.055 Uiso 0.4 1 calc R U P A 2
C23A C 1.0383(8) 0.7693(8) 1.0612(5) 0.0529(16) Uani 0.4 1 d . U P A 2
H23A H 1.1340 0.8384 1.1207 0.063 Uiso 0.4 1 calc R U P A 2
H23B H 0.9898 0.7026 1.0827 0.063 Uiso 0.4 1 calc R U P A 2
O3A O 1.1949(6) 0.9212(4) 0.9734(4) 0.0549(10) Uani 0.4 1 d D U P A 2
H3A H 1.2198 0.9266 1.0363 0.082 Uiso 0.4 1 calc R U P A 2
C13 C 0.3032(3) 0.53421(18) 0.57527(16) 0.0312(4) Uani 1 1 d . . . . .
C16 C 0.3845(3) 0.55702(18) 0.75462(17) 0.0305(4) Uani 1 1 d . . . . .
H16 H 0.3716 0.5260 0.8075 0.037 Uiso 1 1 calc R U . . .
O2 O 0.0676(2) 0.36997(16) 0.44727(14) 0.0515(4) Uani 1 1 d . . . . .
N5 N 0.1903(3) 0.46341(18) 0.46541(15) 0.0386(4) Uani 1 1 d . . . . .
O1 O 0.2241(3) 0.50168(17) 0.39645(13) 0.0504(7) Uani 0.995(6) 1 d . . P . .
N6 N 0.7943(2) 0.73627(15) 0.91238(13) 0.0299(4) Uani 1 1 d . . . . .
C15 C 0.2795(3) 0.48621(19) 0.65000(17) 0.0320(4) Uani 1 1 d . . . . .
H15 H 0.1943 0.4074 0.6306 0.038 Uiso 1 1 calc R U . . .
C18 C 0.5081(2) 0.67258(18) 0.78289(16) 0.0287(4) Uani 1 1 d . . . . .
C17 C 0.5280(3) 0.71757(18) 0.70467(17) 0.0328(4) Uani 1 1 d . . . . .
H17 H 0.6122 0.7965 0.7236 0.039 Uiso 1 1 calc R U . . .
C19 C 0.6117(3) 0.75305(19) 0.89959(17) 0.0338(4) Uani 1 1 d . . . . .
H19A H 0.5402 0.7333 0.9527 0.041 Uiso 1 1 calc R U . . .
H19B H 0.6270 0.8428 0.9214 0.041 Uiso 1 1 calc R U . . .
C14 C 0.4257(3) 0.64762(19) 0.59985(17) 0.0334(4) Uani 1 1 d . . . . .
H14 H 0.4397 0.6772 0.5460 0.040 Uiso 1 1 calc R U . . .
C20 C 0.9159(3) 0.7744(2) 0.84000(19) 0.0350(5) Uani 1 1 d . . . . .
H20A H 0.8520 0.7344 0.7628 0.042 Uiso 1 1 calc R U . A 1
H20B H 0.9478 0.8670 0.8704 0.042 Uiso 1 1 calc R U . A 1
C25 C 0.7808(3) 0.60152(19) 0.88284(19) 0.0342(4) Uani 1 1 d . . . . .
H25A H 0.6945 0.5730 0.9255 0.041 Uiso 1 1 calc R U . . .
H25B H 0.7386 0.5455 0.8016 0.041 Uiso 1 1 calc R U . . .
C22 C 1.1051(3) 0.7157(2) 0.94334(18) 0.0349(4) Uani 1 1 d . . . . .
H22 H 1.2260 0.7072 0.9557 0.042 Uiso 1 1 calc R U . A 1
C24 C 0.8774(3) 0.8224(2) 1.03328(18) 0.0466(6) Uani 1 1 d . . . . .
H24A H 0.8195 0.7875 1.0816 0.056 Uiso 1 1 calc R U . A 1
H24B H 0.8607 0.9067 1.0587 0.056 Uiso 1 1 calc R U . A 1
C26 C 0.9635(3) 0.5960(3) 0.9121(4) 0.0754(11) Uani 1 1 d . . . . .
H26A H 0.9614 0.5767 0.9756 0.090 Uiso 1 1 calc R U . . .
H26B H 0.9926 0.5266 0.8470 0.090 Uiso 1 1 calc R U . . .
C5 C 0.2363(3) 0.83947(19) 0.47354(18) 0.0343(4) Uani 1 1 d . . . . .
H5 H 0.1114 0.8286 0.4716 0.041 Uiso 1 1 calc R U . . .
C4 C 0.3473(3) 0.90404(18) 0.57906(18) 0.0325(4) Uani 1 1 d . . . . .
C1 C 0.3882(3) 0.9998(2) 0.78472(19) 0.0362(5) Uani 1 1 d . . . . .
C11 C 0.4628(3) 0.69484(19) 0.16541(18) 0.0342(4) Uani 1 1 d . . . . .
C6 C 0.5331(3) 0.91747(19) 0.57799(18) 0.0331(4) Uani 1 1 d . . . . .
H6 H 0.6107 0.9606 0.6472 0.040 Uiso 1 1 calc R U . . .
C9 C 0.4920(3) 0.80554(18) 0.37423(17) 0.0318(4) Uani 1 1 d . . . . .
N3 N 0.3840(3) 0.64297(19) 0.07589(17) 0.0444(5) Uani 1 1 d . . . . .
C8 C 0.3054(3) 0.79271(19) 0.37499(18) 0.0334(4) Uani 1 1 d . . . . .
H8 H 0.2281 0.7509 0.3057 0.040 Uiso 1 1 calc R U . . .
N2 N 0.4819(3) 1.03585(19) 0.86658(16) 0.0444(5) Uani 1 1 d . . . . .
N4 N 0.8902(3) 0.7461(2) 0.26762(19) 0.0501(5) Uani 1 1 d . . . . .
C7 C 0.6024(3) 0.86994(19) 0.47993(18) 0.0333(4) Uani 1 1 d . . . . .
H7 H 0.7272 0.8800 0.4822 0.040 Uiso 1 1 calc R U . . .
C2 C 0.0925(3) 0.9436(2) 0.68712(18) 0.0374(5) Uani 1 1 d . . . . .
C12 C 0.7457(3) 0.7536(2) 0.27106(18) 0.0373(5) Uani 1 1 d . . . . .
C10 C 0.5655(3) 0.7566(2) 0.27299(18) 0.0341(4) Uani 1 1 d . . . . .
C3 C 0.2769(3) 0.95132(19) 0.68221(18) 0.0350(4) Uani 1 1 d . . . . .
N1 N -0.0560(3) 0.9386(2) 0.69167(17) 0.0475(5) Uani 1 1 d . . . . .

loop_
_atom_site_aniso_label
_atom_site_aniso_U_11
_atom_site_aniso_U_22
_atom_site_aniso_U_33
_atom_site_aniso_U_23
_atom_site_aniso_U_13
_atom_site_aniso_U_12
C21 0.0188(15) 0.0334(18) 0.0327(18) 0.0156(14) 0.0048(13) 0.0093(14)
C23 0.0220(14) 0.0286(14) 0.0327(15) 0.0203(13) 0.0043(11) 0.0075(11)
O3 0.0242(10) 0.0322(11) 0.0353(12) 0.0146(10) 0.0034(9) 0.0085(9)
C21A 0.028(2) 0.050(3) 0.061(3) 0.030(2) 0.003(2) 0.007(2)
C23A 0.036(3) 0.081(5) 0.037(3) 0.019(3) 0.005(2) 0.026(3)
O3A 0.0344(18) 0.050(2) 0.070(2) 0.0243(19) -0.0061(18) 0.0037(15)
C13 0.0287(10) 0.0332(10) 0.0310(10) 0.0110(8) 0.0064(8) 0.0160(8)
C16 0.0257(9) 0.0340(10) 0.0348(10) 0.0175(8) 0.0082(8) 0.0111(8)
O2 0.0429(9) 0.0490(10) 0.0442(9) 0.0119(8) -0.0027(7) 0.0039(8)
N5 0.0404(10) 0.0419(10) 0.0323(9) 0.0114(8) 0.0056(7) 0.0222(8)
O1 0.0661(13) 0.0548(11) 0.0340(9) 0.0197(8) 0.0043(8) 0.0262(9)
N6 0.0225(8) 0.0319(8) 0.0308(8) 0.0105(7) 0.0053(6) 0.0089(6)
C15 0.0271(9) 0.0303(9) 0.0369(11) 0.0140(8) 0.0073(8) 0.0094(8)
C18 0.0221(9) 0.0307(9) 0.0329(10) 0.0125(8) 0.0069(7) 0.0118(7)
C17 0.0308(10) 0.0289(10) 0.0404(11) 0.0165(9) 0.0094(8) 0.0111(8)
C19 0.0216(9) 0.0374(11) 0.0358(11) 0.0105(9) 0.0064(8) 0.0117(8)
C14 0.0368(11) 0.0330(10) 0.0376(11) 0.0189(9) 0.0120(8) 0.0174(9)
C20 0.0242(9) 0.0380(11) 0.0498(12) 0.0257(10) 0.0106(8) 0.0106(8)
C25 0.0285(10) 0.0348(10) 0.0430(11) 0.0227(9) 0.0031(8) 0.0070(8)
C22 0.0256(10) 0.0417(11) 0.0378(11) 0.0172(9) 0.0048(8) 0.0135(8)
C24 0.0297(11) 0.0601(15) 0.0320(11) 0.0036(10) 0.0012(9) 0.0197(10)
C26 0.0359(13) 0.0529(16) 0.152(3) 0.064(2) -0.0165(16) 0.0067(12)
C5 0.0270(10) 0.0334(10) 0.0440(12) 0.0210(9) 0.0049(8) 0.0060(8)
C4 0.0318(10) 0.0298(10) 0.0411(11) 0.0219(9) 0.0062(8) 0.0074(8)
C1 0.0367(11) 0.0347(10) 0.0407(12) 0.0190(9) 0.0111(9) 0.0134(9)
C11 0.0297(10) 0.0361(10) 0.0411(12) 0.0218(9) 0.0057(9) 0.0098(8)
C6 0.0306(10) 0.0341(10) 0.0387(11) 0.0216(9) 0.0031(8) 0.0073(8)
C9 0.0297(10) 0.0315(10) 0.0389(11) 0.0216(9) 0.0050(8) 0.0071(8)
N3 0.0423(11) 0.0447(11) 0.0458(11) 0.0236(9) 0.0013(9) 0.0079(8)
C8 0.0284(10) 0.0319(10) 0.0394(11) 0.0184(9) 0.0007(8) 0.0049(8)
N2 0.0429(11) 0.0489(11) 0.0409(11) 0.0180(9) 0.0085(9) 0.0187(9)
N4 0.0367(11) 0.0607(13) 0.0607(13) 0.0328(11) 0.0077(9) 0.0188(9)
C7 0.0272(10) 0.0352(10) 0.0423(11) 0.0233(9) 0.0024(8) 0.0070(8)
C2 0.0375(12) 0.0377(11) 0.0376(11) 0.0191(9) 0.0077(9) 0.0091(9)
C12 0.0341(11) 0.0406(11) 0.0409(12) 0.0223(10) 0.0056(9) 0.0111(9)
C10 0.0279(10) 0.0367(10) 0.0407(11) 0.0215(9) 0.0032(8) 0.0081(8)
C3 0.0338(11) 0.0352(10) 0.0404(11) 0.0217(9) 0.0085(9) 0.0097(8)
N1 0.0365(11) 0.0575(12) 0.0477(11) 0.0245(10) 0.0103(8) 0.0131(9)

loop_
_atom_type_symbol
_atom_type_description
_atom_type_scat_dispersion_real
_atom_type_scat_dispersion_imag
_atom_type_scat_source
C C 0.0181 0.0091 'International Tables Vol C Tables 4.2.6.8 and 6.1.1.4'
H H 0.0000 0.0000 'International Tables Vol C Tables 4.2.6.8 and 6.1.1.4'
N N 0.0311 0.0180 'International Tables Vol C Tables 4.2.6.8 and 6.1.1.4'
O O 0.0492 0.0322 'International Tables Vol C Tables 4.2.6.8 and 6.1.1.4'

loop_
_geom_angle_atom_site_label_1
_geom_angle_atom_site_label_2
_geom_angle_atom_site_label_3
_geom_angle
C20 C21 C22 106.1(2)
O3 C23 C22 114.8(3)
O3 C23 C24 112.2(2)
C22 C23 C24 108.0(2)
C22 C21A O3A 111.1(5)
C22 C21A C20 109.8(4)
O3A C21A C20 110.8(4)
C22 C23A C24 99.7(4)
C14 C13 C15 122.96(19)
C14 C13 N5 118.01(18)
C15 C13 N5 119.01(18)
C18 C16 C15 120.88(18)
O2 N5 O1 123.39(19)
O2 N5 C13 118.67(18)
O1 N5 C13 117.94(19)
C24 N6 C25 109.47(17)
C24 N6 C20 107.60(17)
C25 N6 C20 109.07(15)
C24 N6 C19 107.66(15)
C25 N6 C19 111.45(15)
C20 N6 C19 111.49(16)
C13 C15 C16 117.77(18)
C16 C18 C17 119.49(18)
C16 C18 C19 120.41(18)
C17 C18 C19 119.98(18)
C14 C17 C18 120.30(18)
C18 C19 N6 114.86(15)
C13 C14 C17 118.58(19)
C21 C20 N6 111.34(19)
N6 C20 C21A 103.6(3)
C26 C25 N6 108.27(17)
C21A C22 C26 126.2(3)
C26 C22 C23 115.5(2)
C21A C22 C23A 112.3(4)
C26 C22 C23A 87.1(4)
C26 C22 C21 102.5(2)
C23 C22 C21 105.4(2)
N6 C24 C23 108.67(19)
N6 C24 C23A 108.3(3)
C22 C26 C25 112.55(19)
C8 C5 C4 121.40(19)
C3 C4 C6 120.58(19)
C3 C4 C5 122.02(19)
C6 C4 C5 117.39(19)
N2 C1 C3 177.4(2)
N3 C11 C10 177.5(2)
C7 C6 C4 121.42(19)
C10 C9 C7 120.84(18)
C10 C9 C8 121.81(18)
C7 C9 C8 117.36(19)
C5 C8 C9 121.06(19)
C6 C7 C9 121.37(19)
N1 C2 C3 179.3(3)
N4 C12 C10 177.4(2)
C9 C10 C11 123.25(19)
C9 C10 C12 122.22(19)
C11 C10 C12 114.20(19)
C1 C3 C4 120.00(19)
C1 C3 C2 117.44(19)
C4 C3 C2 122.38(19)

loop_
_geom_bond_atom_site_label_1
_geom_bond_atom_site_label_2
_geom_bond_distance
C21 C20 1.512(4)
C21 C22 1.591(4)
C23 O3 1.409(4)
C23 C22 1.535(4)
C23 C24 1.534(4)
C21A C22 1.394(7)
C21A O3A 1.405(2)
C21A C20 1.633(6)
C23A C22 1.570(6)
C23A C24 1.678(7)
C13 C14 1.377(3)
C13 C15 1.381(3)
C13 N5 1.469(3)
C16 C18 1.390(3)
C16 C15 1.390(3)
O2 N5 1.224(3)
N5 O1 1.228(2)
N6 C24 1.509(3)
N6 C25 1.511(3)
N6 C20 1.511(3)
N6 C19 1.516(2)
C18 C17 1.397(3)
C18 C19 1.510(3)
C17 C14 1.383(3)
C25 C26 1.510(3)
C22 C26 1.484(3)
C5 C8 1.364(3)
C5 C4 1.421(3)
C4 C3 1.419(3)
C4 C6 1.421(3)
C1 N2 1.156(3)
C1 C3 1.414(3)
C11 N3 1.156(3)
C11 C10 1.416(3)
C6 C7 1.361(3)
C9 C10 1.413(3)
C9 C7 1.421(3)
C9 C8 1.427(3)
N4 C12 1.157(3)
C2 N1 1.150(3)
C2 C3 1.425(3)
C12 C10 1.420(3)
